data_1563404
loop_
_publ_author_name
'Puhakainen, Kati'
'Bostr\"om, Magnus'
'Groy, Thomas L.'
'H\"aussermann, Ulrich'

_publ_section_title
;
 A new phase in the system lithium--aluminum: Characterization of
 orthorhombic Li2Al
;
_journal_issue 11
_journal_name_full 'Journal of Solid State Chemistry'
_journal_page_first 2528
_journal_page_last 2533
_journal_paper_doi 10.1016/j.jssc.2010.08.029
_journal_volume 183
_journal_year 2010
_chemical_formula_moiety '4(Al), 9(Li)'
_chemical_formula_sum 'Al4 Li9'
_chemical_formula_weight 170.38
_space_group_IT_number 12
_space_group_name_Hall '-C 2y'
_space_group_name_H-M_alt 'C 1 2/m 1'
_symmetry_cell_setting monoclinic
_symmetry_space_group_name_Hall '-C 2y'
_symmetry_space_group_name_H-M 'C 1 2/m 1'
_atom_sites_solution_primary direct
_atom_sites_solution_secondary difmap
_audit_creation_method SHELXL-97
_cell_angle_alpha 90.00
_cell_angle_beta 105.19(3)
_cell_angle_gamma 90.00
_cell_formula_units_Z 2
_cell_length_a 18.916(4)
_cell_length_b 4.5041(11)
_cell_length_c 5.4249(14)
_cell_measurement_reflns_used 5681
_cell_measurement_temperature 298(2)
_cell_measurement_theta_max 24.85
_cell_measurement_theta_min 2.23
_cell_volume 446.1(2)
_computing_cell_refinement 'SAINT Version 6.45A (Bruker, 2003)'
_computing_data_collection 'SMART V5.632'
_computing_data_reduction 'SAINT Version 6.45A (Bruker, 2003)'
_computing_molecular_graphics 'SHELXTL Version 6.14 (Sheldrick, 2003b)'
_computing_publication_material 'SHELXTL Version 6.14 (Sheldrick, 2003b)'
_computing_structure_refinement 'SHELXL-97 (Sheldrick, 1997)'
_computing_structure_solution 'SHELXS-97 (Sheldrick, 1990)'
_diffrn_ambient_temperature 298(2)
_diffrn_measured_fraction_theta_full 1.000
_diffrn_measured_fraction_theta_max 1.000
_diffrn_measurement_device_type 'Bruker SMART APEX'
_diffrn_measurement_method '\w scan'
_diffrn_radiation_monochromator graphite
_diffrn_radiation_source 'fine-focus sealed tube'
_diffrn_radiation_type MoK\a
_diffrn_radiation_wavelength 0.71073
_diffrn_reflns_av_R_equivalents 0.0197
_diffrn_reflns_av_sigmaI/netI 0.0269
_diffrn_reflns_limit_h_max 22
_diffrn_reflns_limit_h_min -6
_diffrn_reflns_limit_k_max 5
_diffrn_reflns_limit_k_min -5
_diffrn_reflns_limit_l_max 6
_diffrn_reflns_limit_l_min -6
_diffrn_reflns_number 790
_diffrn_reflns_theta_full 24.85
_diffrn_reflns_theta_max 24.85
_diffrn_reflns_theta_min 2.23
_exptl_absorpt_coefficient_mu 0.42
_exptl_absorpt_correction_T_max 0.93
_exptl_absorpt_correction_T_min 0.86
_exptl_absorpt_correction_type multi-scan
_exptl_absorpt_process_details 'SADABS Version 2.10 (Sheldrick, 2003a)'
_exptl_crystal_colour 'metallic grey'
_exptl_crystal_density_diffrn 1.269
_exptl_crystal_density_method 'not measured'
_exptl_crystal_description block
_exptl_crystal_F_000 158
_exptl_crystal_size_max 0.367
_exptl_crystal_size_mid 0.253
_exptl_crystal_size_min 0.140
_refine_diff_density_max 0.129
_refine_diff_density_min -0.160
_refine_diff_density_rms 0.051
_refine_ls_extinction_method none
_refine_ls_goodness_of_fit_ref 1.120
_refine_ls_matrix_type full
_refine_ls_number_parameters 41
_refine_ls_number_reflns 452
_refine_ls_number_restraints 0
_refine_ls_restrained_S_all 1.120
_refine_ls_R_factor_all 0.0181
_refine_ls_R_factor_gt 0.0170
_refine_ls_shift/su_max 0.001
_refine_ls_shift/su_mean 0.000
_refine_ls_structure_factor_coef Fsqd
_refine_ls_weighting_details 'calc w=1/[\s^2^(Fo^2^)+(0.0155P)^2^+0.0000P] where P=(Fo^2^+2Fc^2^)/3'
_refine_ls_weighting_scheme calc
_refine_ls_wR_factor_gt 0.0413
_refine_ls_wR_factor_ref 0.0419
_reflns_number_gt 424
_reflns_number_total 452
_reflns_threshold_expression >2sigma(I)
_cod_data_source_file JSSC-2010-183-2528.cif
_cod_data_source_block c2m
_cod_depositor_comments
;
The following automatic conversions were performed:

data item '_symmetry_cell_setting' value 'Monoclinic' was changed to
'monoclinic' in accordance with the built-in table derived from the
CIF Core dictionary named 'cif_core.dic' version 2.4.5 last updated
on 2014-11-21.

Automatic conversion script
Id: cif_fix_values 8369 2020-08-20 11:38:08Z andrius 
;
_cod_original_sg_symbol_H-M 'C 2/m'
_cod_database_code 1563404

loop_
_symmetry_equiv_pos_as_xyz
'x, y, z'
'-x, y, -z'
'x+1/2, y+1/2, z'
'-x+1/2, y+1/2, -z'
'-x, -y, -z'
'x, -y, z'
'-x+1/2, -y+1/2, -z'
'x+1/2, -y+1/2, z'

loop_
_atom_site_label
_atom_site_type_symbol
_atom_site_fract_x
_atom_site_fract_y
_atom_site_fract_z
_atom_site_U_iso_or_equiv
_atom_site_adp_type
_atom_site_occupancy
_atom_site_symmetry_multiplicity
_atom_site_calc_flag
_atom_site_refinement_flags
_atom_site_disorder_assembly
_atom_site_disorder_group
Al1 Al 0.349703(18) 0.5000 0.78622(6) 0.01579(14) Uani 1 2 d S . .
Al2 Al 0.385380(14) 0.0000 0.06429(5) 0.01656(14) Uani 1 2 d S . .
Li1 Li 0.5000 0.5000 0.0000 0.0263(7) Uani 1 4 d S . .
Li2 Li 0.41440(11) 0.5000 0.3590(4) 0.0186(4) Uani 1 2 d S . .
Li3 Li 0.23302(10) 0.0000 0.8431(4) 0.0301(6) Uani 1 2 d S . .
Li4 Li 0.30810(11) 0.0000 0.4765(4) 0.0215(5) Uani 1 2 d S . .
Li5 Li 0.45656(12) 0.0000 0.6745(4) 0.0266(5) Uani 1 2 d S . .

loop_
_atom_site_aniso_label
_atom_site_aniso_U_11
_atom_site_aniso_U_22
_atom_site_aniso_U_33
_atom_site_aniso_U_23
_atom_site_aniso_U_13
_atom_site_aniso_U_12
Al1 0.0191(2) 0.0115(2) 0.0166(2) 0.000 0.00445(16) 0.000
Al2 0.0214(2) 0.0114(2) 0.0168(2) 0.000 0.00487(17) 0.000
Li1 0.0187(15) 0.0292(16) 0.0300(16) 0.000 0.0047(12) 0.000
Li2 0.0252(11) 0.0138(9) 0.0169(10) 0.000 0.0060(8) 0.000
Li3 0.0280(14) 0.0321(14) 0.0308(13) 0.000 0.0089(11) 0.000
Li4 0.0237(11) 0.0182(10) 0.0233(11) 0.000 0.0074(9) 0.000
Li5 0.0275(11) 0.0270(12) 0.0267(11) 0.000 0.0095(9) 0.000

loop_
_atom_type_symbol
_atom_type_description
_atom_type_scat_dispersion_real
_atom_type_scat_dispersion_imag
_atom_type_scat_source
Li Li -0.0003 0.0001 'International Tables Vol C Tables 4.2.6.8 and 6.1.1.4'
Al Al 0.0645 0.0514 'International Tables Vol C Tables 4.2.6.8 and 6.1.1.4'

loop_
_geom_angle_atom_site_label_1
_geom_angle_atom_site_label_2
_geom_angle_atom_site_label_3
_geom_angle
_geom_angle_site_symmetry_1
_geom_angle_site_symmetry_3
Al2 Al1 Al2 113.29(3) 1_566 1_556
Al2 Al1 Li1 71.779(18) 1_566 1_556
Al2 Al1 Li1 71.779(19) 1_556 1_556
Al2 Al1 Li4 176.91(3) 1_566 .
Al2 Al1 Li4 69.71(4) 1_556 .
Li1 Al1 Li4 110.32(4) 1_556 .
Li4 Al1 Li4 107.27(7) . 1_565
Al2 Al1 Li3 73.07(2) 1_566 7_557
Li1 Al1 Li3 113.36(5) 1_556 7_557
Li4 Al1 Li3 107.66(5) . 7_557
Al2 Al1 Li2 110.62(3) 1_566 .
Al2 Al1 Li2 110.62(2) 1_556 .
Li1 Al1 Li2 74.48(5) 1_556 .
Li4 Al1 Li2 68.28(4) . .
Li3 Al1 Li2 172.16(6) 7_557 .
Al2 Al1 Li4 110.08(3) 1_566 7_556
Li1 Al1 Li4 176.01(4) 1_556 7_556
Li4 Al1 Li4 67.67(5) . 7_556
Li3 Al1 Li4 70.63(6) 7_557 7_556
Li2 Al1 Li4 101.53(7) . 7_556
Al2 Al1 Li2 56.700(14) 1_566 1_556
Li1 Al1 Li2 58.43(5) 1_556 1_556
Li4 Al1 Li2 126.25(3) . 1_556
Li3 Al1 Li2 54.92(6) 7_557 1_556
Li2 Al1 Li2 132.92(8) . 1_556
Li4 Al1 Li2 125.56(7) 7_556 1_556
Al2 Al1 Li5 128.18(4) 1_566 .
Al2 Al1 Li5 55.81(4) 1_556 .
Li1 Al1 Li5 56.52(4) 1_556 .
Li4 Al1 Li5 53.82(7) . .
Li4 Al1 Li5 123.18(4) 1_565 .
Li3 Al1 Li5 128.75(4) 7_557 .
Li2 Al1 Li5 54.90(4) . .
Li4 Al1 Li5 121.30(5) 7_556 .
Li2 Al1 Li5 95.11(6) 1_556 .
Li5 Al1 Li5 89.87(6) . 1_565
Al2 Al1 Li3 127.38(3) 1_566 .
Al2 Al1 Li3 55.96(3) 1_556 .
Li1 Al1 Li3 127.74(3) 1_556 .
Li4 Al1 Li3 53.35(6) . .
Li4 Al1 Li3 121.87(4) 1_565 .
Li3 Al1 Li3 54.33(4) 7_557 .
Li2 Al1 Li3 121.40(4) . .
Li4 Al1 Li3 54.21(4) 7_556 .
Li2 Al1 Li3 90.26(5) 1_556 .
Li5 Al1 Li3 90.50(3) . .
Li5 Al1 Li3 174.56(7) 1_565 .
Al1 Al2 Al1 113.29(3) 1_544 1_554
Al1 Al2 Li2 176.43(4) 1_544 .
Al1 Al2 Li2 67.76(4) 1_554 .
Li2 Al2 Li2 110.98(7) . 1_545
Al1 Al2 Li5 71.07(3) 1_544 1_554
Li2 Al2 Li5 112.38(5) . 1_554
Al1 Al2 Li3 71.55(3) 1_544 1_554
Li2 Al2 Li3 105.99(5) . 1_554
Li5 Al2 Li3 108.69(7) 1_554 1_554
Al1 Al2 Li5 109.99(3) 1_544 5_656
Li2 Al2 Li5 72.33(5) . 5_656
Li5 Al2 Li5 74.61(8) 1_554 5_656
Li3 Al2 Li5 176.70(5) 1_554 5_656
Al1 Al2 Li4 108.68(2) 1_544 .
Li2 Al2 Li4 67.87(4) . .
Li5 Al2 Li4 179.47(5) 1_554 .
Li3 Al2 Li4 70.78(6) 1_554 .
Li5 Al2 Li4 105.93(7) 5_656 .
Al1 Al2 Li4 56.647(14) 1_544 1_554
Al1 Al2 Li4 56.647(13) 1_554 1_554
Li2 Al2 Li4 124.24(4) . 1_554
Li5 Al2 Li4 54.47(7) 1_554 1_554
Li3 Al2 Li4 54.22(6) 1_554 1_554
Li5 Al2 Li4 129.08(7) 5_656 1_554
Li4 Al2 Li4 125.00(7) . 1_554
Al1 Al2 Li1 127.07(2) 1_544 .
Al1 Al2 Li1 55.249(19) 1_554 .
Li2 Al2 Li1 56.44(4) . .
Li2 Al2 Li1 127.17(5) 1_545 .
Li5 Al2 Li1 56.16(3) 1_554 .
Li3 Al2 Li1 126.80(2) 1_554 .
Li5 Al2 Li1 54.84(2) 5_656 .
Li4 Al2 Li1 124.12(3) . .
Li4 Al2 Li1 92.16(3) 1_554 .
Li1 Al2 Li1 89.182(19) . 1_545
Al1 Al2 Li5 123.323(13) 1_544 .
Al1 Al2 Li5 123.323(14) 1_554 .
Li2 Al2 Li5 55.57(4) . .
Li5 Al2 Li5 128.51(8) 1_554 .
Li3 Al2 Li5 122.80(6) 1_554 .
Li5 Al2 Li5 53.90(7) 5_656 .
Li4 Al2 Li5 52.02(7) . .
Li4 Al2 Li5 177.02(4) 1_554 .
Li1 Al2 Li5 89.96(3) . .
Al1 Li1 Al1 180.000(6) 1_554 5_666
Al1 Li1 Li2 65.22(5) 1_554 .
Al1 Li1 Li2 114.78(5) 5_666 .
Li2 Li1 Li2 180.0 . 5_665
Al1 Li1 Li5 69.09(5) 1_554 1_554
Al1 Li1 Li5 110.91(5) 5_666 1_554
Li2 Li1 Li5 107.55(5) . 1_554
Li2 Li1 Li5 72.45(5) 5_665 1_554
Li5 Li1 Li5 180.0 1_554 5_666
Li5 Li1 Li5 104.58(8) 1_554 1_564
Li5 Li1 Li5 75.42(8) 5_666 1_564
Al1 Li1 Al2 52.972(11) 1_554 .
Al1 Li1 Al2 127.028(11) 5_666 .
Li2 Li1 Al2 53.31(2) . .
Li2 Li1 Al2 126.69(2) 5_665 .
Li5 Li1 Al2 54.45(4) 1_554 .
Li5 Li1 Al2 125.55(4) 5_666 .
Li5 Li1 Al2 121.96(5) 1_564 .
Li5 Li1 Al2 58.04(5) 5_656 .
Al2 Li1 Al2 180.0 . 5_665
Al2 Li1 Al2 89.182(19) . 1_565
Al2 Li1 Al2 90.818(19) 5_665 1_565
Li3 Li2 Al2 74.71(5) 7_556 .
Al2 Li2 Al2 110.98(7) . 1_565
Li3 Li2 Li5 110.05(6) 7_556 1_565
Al2 Li2 Li5 175.24(8) . 1_565
Al2 Li2 Li5 71.21(4) 1_565 1_565
Li5 Li2 Li5 106.28(9) 1_565 .
Li3 Li2 Li1 115.64(9) 7_556 .
Al2 Li2 Li1 70.25(4) . .
Li5 Li2 Li1 107.18(6) 1_565 .
Li3 Li2 Al1 73.63(7) 7_556 .
Al2 Li2 Al1 114.00(5) . .
Li5 Li2 Al1 67.94(5) 1_565 .
Li1 Li2 Al1 170.74(9) . .
Li3 Li2 Al1 59.29(7) 7_556 1_554
Al2 Li2 Al1 55.54(4) . 1_554
Li5 Li2 Al1 126.75(4) 1_565 1_554
Li1 Li2 Al1 56.35(4) . 1_554
Al1 Li2 Al1 132.92(8) . 1_554
Li3 Li2 Li4 56.42(6) 7_556 1_565
Al2 Li2 Li4 131.12(9) . 1_565
Al2 Li2 Li4 59.67(4) 1_565 1_565
Li5 Li2 Li4 53.64(7) 1_565 1_565
Li5 Li2 Li4 122.40(8) . 1_565
Li1 Li2 Li4 129.71(5) . 1_565
Al1 Li2 Li4 54.47(5) . 1_565
Al1 Li2 Li4 95.66(7) 1_554 1_565
Li4 Li2 Li4 89.72(8) 1_565 .
Li3 Li2 Li2 175.44(12) 7_556 5_666
Al2 Li2 Li2 107.63(6) . 5_666
Li5 Li2 Li2 67.61(6) 1_565 5_666
Li1 Li2 Li2 68.92(7) . 5_666
Al1 Li2 Li2 101.82(9) . 5_666
Al1 Li2 Li2 125.27(10) 1_554 5_666
Li4 Li2 Li2 121.08(8) 1_565 5_666
Li3 Li2 Li5 131.42(6) 7_556 5_666
Al2 Li2 Li5 123.91(8) . 5_666
Al2 Li2 Li5 56.88(4) 1_565 5_666
Li5 Li2 Li5 53.32(7) 1_565 5_666
Li5 Li2 Li5 118.36(7) . 5_666
Li1 Li2 Li5 53.86(5) . 5_666
Al1 Li2 Li5 120.63(7) . 5_666
Al1 Li2 Li5 92.78(7) 1_554 5_666
Li4 Li2 Li5 92.44(3) 1_565 5_666
Li4 Li2 Li5 171.05(11) . 5_666
Li2 Li2 Li5 50.75(5) 5_666 5_666
Li2 Li3 Li4 112.39(11) 7_556 .
Li2 Li3 Li3 107.09(8) 7_556 7_557
Li4 Li3 Li3 111.30(8) . 7_557
Li2 Li3 Li3 107.09(9) 7_556 7_547
Li3 Li3 Li3 107.39(13) 7_557 7_547
Li2 Li3 Al2 178.66(9) 7_556 1_556
Li4 Li3 Al2 68.95(7) . 1_556
Li3 Li3 Al2 72.19(8) 7_557 1_556
Li2 Li3 Li4 70.35(6) 7_556 7_546
Li4 Li3 Li4 70.42(6) . 7_546
Li3 Li3 Li4 177.41(10) 7_557 7_546
Li3 Li3 Li4 73.37(6) 7_547 7_546
Al2 Li3 Li4 110.36(5) 1_556 7_546
Li4 Li3 Li4 105.77(8) 7_546 7_556
Li2 Li3 Al1 65.79(7) 7_556 7_557
Li4 Li3 Al1 178.18(10) . 7_557
Li3 Li3 Al1 69.62(7) 7_557 7_557
Al2 Li3 Al1 112.87(7) 1_556 7_557
Li4 Li3 Al1 108.61(5) 7_546 7_557
Li2 Li3 Al1 128.14(5) 7_556 .
Li4 Li3 Al1 55.28(4) . .
Li3 Li3 Al1 56.05(5) 7_557 .
Li3 Li3 Al1 124.56(10) 7_547 .
Al2 Li3 Al1 52.49(3) 1_556 .
Li4 Li3 Al1 125.70(6) 7_546 .
Li4 Li3 Al1 57.96(4) 7_556 .
Al1 Li3 Al1 125.67(4) 7_557 .
Al1 Li3 Al1 88.61(5) . 1_545
Li2 Li3 Li4 121.84(10) 7_556 1_556
Li4 Li3 Li4 125.76(11) . 1_556
Li3 Li3 Li4 53.73(7) 7_557 1_556
Al2 Li3 Li4 56.82(6) 1_556 1_556
Li4 Li3 Li4 127.09(4) 7_546 1_556
Al1 Li3 Li4 56.05(5) 7_557 1_556
Al1 Li3 Li4 88.93(6) . 1_556
Li3 Li4 Li5 113.02(12) . .
Li3 Li4 Al1 71.37(5) . .
Li5 Li4 Al1 70.44(6) . .
Al1 Li4 Al1 107.27(7) . 1_545
Li3 Li4 Li3 109.58(6) . 7_546
Li5 Li4 Li3 109.32(6) . 7_546
Al1 Li4 Li3 178.98(7) . 7_546
Al1 Li4 Li3 73.48(4) 1_545 7_546
Li3 Li4 Li3 105.77(8) 7_546 7_556
Li3 Li4 Al1 72.45(7) . 7_556
Li5 Li4 Al1 174.53(11) . 7_556
Al1 Li4 Al1 112.33(5) . 7_556
Li3 Li4 Al1 67.83(5) 7_546 7_556
Li3 Li4 Al2 178.17(10) . .
Li5 Li4 Al2 68.81(8) . .
Al1 Li4 Al2 109.59(5) . .
Li3 Li4 Al2 69.45(5) 7_546 .
Al1 Li4 Al2 105.72(7) 7_556 .
Li3 Li4 Al2 56.83(6) . 1_556
Li5 Li4 Al2 56.18(7) . 1_556
Al1 Li4 Al2 53.64(3) . 1_556
Li3 Li4 Al2 127.12(4) 7_546 1_556
Al1 Li4 Al2 129.28(7) 7_556 1_556
Al2 Li4 Al2 125.00(7) . 1_556
Li3 Li4 Li2 128.36(6) . .
Li5 Li4 Li2 56.09(6) . .
Al1 Li4 Li2 57.26(4) . .
Al1 Li4 Li2 126.52(9) 1_545 .
Li3 Li4 Li2 121.76(8) 7_546 .
Li3 Li4 Li2 53.23(5) 7_556 .
Al1 Li4 Li2 120.91(7) 7_556 .
Al2 Li4 Li2 52.46(5) . .
Al2 Li4 Li2 93.02(7) 1_556 .
Li2 Li4 Li2 89.72(8) . 1_545
Li3 Li4 Li4 56.17(6) . 7_546
Li5 Li4 Li4 128.68(8) . 7_546
Al1 Li4 Li4 127.54(10) . 7_546
Al1 Li4 Li4 58.47(4) 1_545 7_546
Li3 Li4 Li4 53.41(6) 7_546 7_546
Li3 Li4 Li4 121.68(10) 7_556 7_546
Al1 Li4 Li4 53.86(6) 7_556 7_546
Al2 Li4 Li4 122.84(7) . 7_546
Al2 Li4 Li4 93.77(8) 1_556 7_546
Li2 Li4 Li4 173.20(13) . 7_546
Li2 Li4 Li4 90.06(3) 1_545 7_546
Li4 Li5 Al2 69.34(8) . 1_556
Li4 Li5 Li5 117.19(15) . 5_656
Al2 Li5 Li5 173.47(14) 1_556 5_656
Li4 Li5 Li2 70.27(7) . 1_545
Al2 Li5 Li2 110.18(6) 1_556 1_545
Li5 Li5 Li2 73.33(7) 5_656 1_545
Li2 Li5 Li2 106.28(9) 1_545 .
Li4 Li5 Li1 110.12(6) . 1_556
Al2 Li5 Li1 69.39(5) 1_556 1_556
Li5 Li5 Li1 107.03(7) 5_656 1_556
Li2 Li5 Li1 179.15(8) 1_545 1_556
Li2 Li5 Li1 74.57(4) . 1_556
Li1 Li5 Li1 104.58(8) 1_556 1_546
Li4 Li5 Al2 174.74(11) . 5_656
Al2 Li5 Al2 105.39(8) 1_556 5_656
Li5 Li5 Al2 68.08(9) 5_656 5_656
Li2 Li5 Al2 112.43(6) 1_545 5_656
Li1 Li5 Al2 67.12(5) 1_556 5_656
Li4 Li5 Al1 55.74(4) . 1_545
Al2 Li5 Al1 53.12(4) 1_556 1_545
Li5 Li5 Al1 129.72(6) 5_656 1_545
Li2 Li5 Al1 57.16(4) 1_545 1_545
Li2 Li5 Al1 126.01(8) . 1_545
Li1 Li5 Al1 122.36(7) 1_556 1_545
Li1 Li5 Al1 54.39(3) 1_546 1_545
Al2 Li5 Al1 121.41(5) 5_656 1_545
Al1 Li5 Al1 89.87(6) 1_545 .
Li4 Li5 Al2 59.16(8) . .
Al2 Li5 Al2 128.51(8) 1_556 .
Li5 Li5 Al2 58.02(8) 5_656 .
Li2 Li5 Al2 53.21(4) 1_545 .
Li2 Li5 Al2 53.22(4) . .
Li1 Li5 Al2 127.64(4) 1_556 .
Al2 Li5 Al2 126.10(7) 5_656 .
Al1 Li5 Al2 94.59(6) 1_545 .
Li4 Li5 Li2 131.70(7) . 5_666
Al2 Li5 Li2 122.88(7) 1_556 5_666
Li5 Li5 Li2 53.35(6) 5_656 5_666
Li2 Li5 Li2 126.68(7) 1_545 5_666
Li2 Li5 Li2 61.64(7) . 5_666
Li1 Li5 Li2 53.68(4) 1_556 5_666
Li1 Li5 Li2 117.90(9) 1_546 5_666
Al2 Li5 Li2 50.79(5) 5_656 5_666
Al1 Li5 Li2 171.55(10) 1_545 5_666
Al1 Li5 Li2 92.44(3) . 5_666
Al2 Li5 Li2 93.33(7) . 5_666

loop_
_geom_bond_atom_site_label_1
_geom_bond_atom_site_label_2
_geom_bond_distance
_geom_bond_site_symmetry_2
Al1 Al2 2.6962(6) 1_566
Al1 Li1 2.7748(9) 1_556
Al1 Li4 2.7966(13) .
Al1 Li3 2.853(2) 7_557
Al1 Li2 2.891(2) .
Al1 Li4 2.952(2) 7_556
Al1 Li2 3.027(2) 1_556
Al1 Li5 3.1884(16) .
Al1 Li5 3.1884(17) 1_565
Al1 Li3 3.2243(14) .
Al2 Li2 2.7330(12) .
Al2 Li5 2.788(2) 1_554
Al2 Li3 2.817(2) 1_554
Al2 Li5 2.954(2) 5_656
Al2 Li4 2.975(2) .
Al2 Li4 3.140(2) 1_554
Al2 Li1 3.2079(5) .
Al2 Li5 3.231(3) .
Li1 Al1 2.7748(8) 5_666
Li1 Li2 2.840(2) .
Li1 Li5 2.8467(15) 1_554
Li2 Li3 2.716(3) 7_556
Li2 Li5 2.8147(17) 1_565
Li2 Li4 3.193(2) 1_565
Li2 Li2 3.199(4) 5_666
Li2 Li5 3.361(3) 5_666
Li3 Li4 2.730(3) .
Li3 Li3 2.794(2) 7_557
Li3 Li4 2.8242(16) 7_546
Li3 Li4 3.357(3) 1_556
Li4 Li5 2.731(4) .
Li4 Li4 3.203(3) 7_546
Li5 Li5 2.814(4) 5_656
